data_7150871
loop_
_publ_author_name
'Xu, Zhou'
'Mao, Jincheng'
'Zhang, Yawen'

_publ_section_title
;
 Highly enantioselective alkynylation of aldehydes catalyzed by a new
 oxazolidine--titanium complex
;
_journal_issue 7
_journal_name_full 'Organic &amp;  Biomolecular Chemistry'
_journal_page_first 1288
_journal_page_last 1292
_journal_paper_doi 10.1039/b719624e
_journal_volume 6
_journal_year 2008
_chemical_absolute_configuration rm
_chemical_formula_moiety 'C16 H15 N O'
_chemical_formula_sum 'C16 H15 N O'
_chemical_formula_weight 237.29
_chemical_name_systematic
;
?
;
_space_group_IT_number 5
_symmetry_cell_setting monoclinic
_symmetry_Int_Tables_number 5
_symmetry_space_group_name_Hall 'C 2y'
_symmetry_space_group_name_H-M 'C 1 2 1'
_atom_sites_solution_hydrogens geom
_atom_sites_solution_primary direct
_atom_sites_solution_secondary difmap
_audit_creation_method SHELXL-97
_cell_angle_alpha 90.00
_cell_angle_beta 129.844(4)
_cell_angle_gamma 90.00
_cell_formula_units_Z 4
_cell_length_a 19.246(6)
_cell_length_b 5.8447(16)
_cell_length_c 14.509(5)
_cell_measurement_reflns_used 2633
_cell_measurement_temperature 223(2)
_cell_measurement_theta_max 25.3
_cell_measurement_theta_min 3.7
_cell_volume 1253.1(7)
_computing_cell_refinement CrystalClear
_computing_data_collection CrystalClear
_computing_data_reduction CrystalStructure
_computing_structure_refinement 'SHELXL-97 (Sheldrick, 1997)'
_computing_structure_solution 'SHELXS-97 (Sheldrick, 1990)'
_diffrn_ambient_temperature 223(2)
_diffrn_detector_area_resol_mean 7.31
_diffrn_measured_fraction_theta_full 0.994
_diffrn_measured_fraction_theta_max 0.994
_diffrn_measurement_device_type 'Rigaku Mercury'
_diffrn_measurement_method \w
_diffrn_radiation_monochromator graphite
_diffrn_radiation_source 'fine-focus sealed tube'
_diffrn_radiation_type MoK\a
_diffrn_radiation_wavelength 0.71070
_diffrn_reflns_av_R_equivalents 0.0222
_diffrn_reflns_av_sigmaI/netI 0.0169
_diffrn_reflns_limit_h_max 22
_diffrn_reflns_limit_h_min -22
_diffrn_reflns_limit_k_max 7
_diffrn_reflns_limit_k_min -7
_diffrn_reflns_limit_l_max 17
_diffrn_reflns_limit_l_min -17
_diffrn_reflns_number 6058
_diffrn_reflns_theta_full 25.34
_diffrn_reflns_theta_max 25.34
_diffrn_reflns_theta_min 3.66
_exptl_absorpt_coefficient_mu 0.078
_exptl_absorpt_correction_T_max 0.981
_exptl_absorpt_correction_T_min 0.772
_exptl_absorpt_correction_type multi-scan
_exptl_absorpt_process_details 'Jacobson, R. (1998) Private communication'
_exptl_crystal_colour colorless
_exptl_crystal_density_diffrn 1.258
_exptl_crystal_density_method 'not measured'
_exptl_crystal_description block
_exptl_crystal_F_000 504
_exptl_crystal_size_max 0.80
_exptl_crystal_size_mid 0.42
_exptl_crystal_size_min 0.25
_refine_diff_density_max 0.116
_refine_diff_density_min -0.096
_refine_diff_density_rms 0.024
_refine_ls_abs_structure_details 'Flack (1983), 943 Friedel pairs'
_refine_ls_extinction_coef 0.031(4)
_refine_ls_extinction_expression Fc^*^=kFc[1+0.001xFc^2^\l^3^/sin(2\q)]^-1/4^
_refine_ls_extinction_method SHELXL
_refine_ls_goodness_of_fit_ref 1.084
_refine_ls_hydrogen_treatment mixed
_refine_ls_matrix_type full
_refine_ls_number_parameters 169
_refine_ls_number_reflns 1252
_refine_ls_number_restraints 1
_refine_ls_restrained_S_all 1.084
_refine_ls_R_factor_all 0.0330
_refine_ls_R_factor_gt 0.0315
_refine_ls_shift/su_max 0.000
_refine_ls_shift/su_mean 0.000
_refine_ls_structure_factor_coef Fsqd
_refine_ls_weighting_details 'calc w=1/[\s^2^(Fo^2^)+(0.0483P)^2^+0.1815P] where P=(Fo^2^+2Fc^2^)/3'
_refine_ls_weighting_scheme calc
_refine_ls_wR_factor_gt 0.0792
_refine_ls_wR_factor_ref 0.0802
_reflns_number_gt 1215
_reflns_number_total 1252
_reflns_threshold_expression >2sigma(I)
_cod_data_source_file b719624e.txt
_cod_data_source_block shelxl
_cod_original_sg_symbol_H-M 'C 2'
_cod_database_code 7150871

loop_
_symmetry_equiv_pos_as_xyz
'x, y, z'
'-x, y, -z'
'x+1/2, y+1/2, z'
'-x+1/2, y+1/2, -z'

loop_
_atom_site_label
_atom_site_type_symbol
_atom_site_fract_x
_atom_site_fract_y
_atom_site_fract_z
_atom_site_U_iso_or_equiv
_atom_site_adp_type
_atom_site_occupancy
_atom_site_symmetry_multiplicity
_atom_site_calc_flag
_atom_site_refinement_flags
_atom_site_disorder_assembly
_atom_site_disorder_group
O1 O 0.37312(10) -0.1383(3) -0.03384(12) 0.0515(4) Uani 1 1 d . . .
N1 N 0.33282(10) 0.1086(3) 0.04937(14) 0.0469(5) Uani 1 1 d . . .
H1A H 0.2761(15) 0.045(5) 0.009(2) 0.063(7) Uiso 1 1 d . . .
C1 C 0.35168(12) 0.0953(3) -0.03231(16) 0.0387(5) Uani 1 1 d . . .
H1B H 0.4054 0.1907 -0.0003 0.046 Uiso 1 1 calc R . .
C2 C 0.41495(14) -0.2351(4) 0.08139(18) 0.0498(5) Uani 1 1 d . . .
H2 H 0.3870 -0.3838 0.0736 0.060 Uiso 1 1 calc R . .
C3 C 0.39825(13) -0.0562(4) 0.14422(17) 0.0475(5) Uani 1 1 d . . .
H3 H 0.3743 -0.1289 0.1804 0.057 Uiso 1 1 calc R . .
C4 C 0.51755(14) -0.2597(4) 0.15645(18) 0.0525(6) Uani 1 1 d . . .
H4A H 0.5386 -0.4073 0.1981 0.063 Uiso 1 1 calc R . .
H4B H 0.5345 -0.2471 0.1057 0.063 Uiso 1 1 calc R . .
C5 C 0.55668(12) -0.0661(4) 0.24445(15) 0.0417(5) Uani 1 1 d . . .
C6 C 0.64563(13) 0.0088(4) 0.32425(17) 0.0527(6) Uani 1 1 d . . .
H6 H 0.6905 -0.0643 0.3271 0.063 Uiso 1 1 calc R . .
C7 C 0.66799(14) 0.1896(5) 0.39887(18) 0.0586(6) Uani 1 1 d . . .
H7 H 0.7285 0.2382 0.4539 0.070 Uiso 1 1 calc R . .
C8 C 0.60316(16) 0.2998(5) 0.39405(18) 0.0617(7) Uani 1 1 d . . .
H8 H 0.6194 0.4235 0.4458 0.074 Uiso 1 1 calc R . .
C9 C 0.51317(14) 0.2302(5) 0.31309(17) 0.0554(6) Uani 1 1 d . . .
H9 H 0.4685 0.3074 0.3091 0.066 Uiso 1 1 calc R . .
C10 C 0.49052(12) 0.0468(4) 0.23887(16) 0.0406(5) Uani 1 1 d . . .
C11 C 0.27486(12) 0.1727(3) -0.15803(17) 0.0377(4) Uani 1 1 d . . .
C12 C 0.20029(12) 0.0322(4) -0.23457(16) 0.0447(5) Uani 1 1 d . . .
H12 H 0.1972 -0.1102 -0.2073 0.054 Uiso 1 1 calc R . .
C13 C 0.13038(13) 0.1014(4) -0.35121(18) 0.0509(5) Uani 1 1 d . . .
H13 H 0.0804 0.0045 -0.4029 0.061 Uiso 1 1 calc R . .
C14 C 0.13337(15) 0.3103(4) -0.39214(19) 0.0525(6) Uani 1 1 d . . .
H14 H 0.0858 0.3564 -0.4713 0.063 Uiso 1 1 calc R . .
C15 C 0.20635(16) 0.4503(5) -0.31637(19) 0.0561(6) Uani 1 1 d . . .
H15 H 0.2086 0.5937 -0.3437 0.067 Uiso 1 1 calc R . .
C16 C 0.27705(15) 0.3825(4) -0.19966(18) 0.0490(5) Uani 1 1 d . . .
H16 H 0.3268 0.4803 -0.1485 0.059 Uiso 1 1 calc R . .

loop_
_atom_site_aniso_label
_atom_site_aniso_U_11
_atom_site_aniso_U_22
_atom_site_aniso_U_33
_atom_site_aniso_U_23
_atom_site_aniso_U_13
_atom_site_aniso_U_12
O1 0.0543(8) 0.0475(8) 0.0393(7) -0.0041(6) 0.0237(7) 0.0110(7)
N1 0.0344(8) 0.0658(12) 0.0403(8) -0.0019(9) 0.0239(7) 0.0039(9)
C1 0.0352(9) 0.0401(11) 0.0404(10) -0.0075(9) 0.0240(8) -0.0033(8)
C2 0.0491(11) 0.0407(11) 0.0483(11) 0.0003(10) 0.0260(9) -0.0064(10)
C3 0.0403(10) 0.0625(13) 0.0438(10) 0.0053(10) 0.0289(9) -0.0036(10)
C4 0.0533(12) 0.0481(13) 0.0457(11) 0.0053(10) 0.0269(10) 0.0114(11)
C5 0.0423(10) 0.0495(12) 0.0338(9) 0.0077(9) 0.0247(8) 0.0058(9)
C6 0.0360(10) 0.0779(17) 0.0392(10) 0.0097(11) 0.0218(9) 0.0078(10)
C7 0.0413(10) 0.0787(17) 0.0386(11) 0.0000(11) 0.0177(9) -0.0092(11)
C8 0.0640(14) 0.0653(17) 0.0389(11) -0.0072(11) 0.0252(11) -0.0047(13)
C9 0.0496(12) 0.0722(16) 0.0428(11) -0.0023(11) 0.0289(10) 0.0096(12)
C10 0.0390(9) 0.0517(12) 0.0334(9) 0.0044(9) 0.0243(8) 0.0007(9)
C11 0.0383(9) 0.0381(11) 0.0406(9) -0.0052(8) 0.0270(8) -0.0008(8)
C12 0.0389(10) 0.0443(12) 0.0430(10) 0.0013(9) 0.0227(9) -0.0056(9)
C13 0.0389(10) 0.0599(13) 0.0417(10) -0.0001(10) 0.0202(9) -0.0060(11)
C14 0.0528(12) 0.0571(15) 0.0429(11) 0.0084(10) 0.0285(10) 0.0111(11)
C15 0.0766(15) 0.0401(11) 0.0547(12) 0.0052(11) 0.0435(12) 0.0020(12)
C16 0.0573(12) 0.0413(12) 0.0494(11) -0.0096(10) 0.0346(11) -0.0108(10)

loop_
_atom_type_symbol
_atom_type_description
_atom_type_scat_dispersion_real
_atom_type_scat_dispersion_imag
_atom_type_scat_source
C C 0.0033 0.0000 'International Tables Vol C Tables 4.2.6.8 and 6.1.1.4'
H H 0.0000 0.0000 'International Tables Vol C Tables 4.2.6.8 and 6.1.1.4'
N N 0.0061 0.0000 'International Tables Vol C Tables 4.2.6.8 and 6.1.1.4'
O O 0.0106 0.0000 'International Tables Vol C Tables 4.2.6.8 and 6.1.1.4'

loop_
_geom_angle_atom_site_label_1
_geom_angle_atom_site_label_2
_geom_angle_atom_site_label_3
_geom_angle
_geom_angle_site_symmetry_1
_geom_angle_site_symmetry_3
_geom_angle_publ_flag
C2 O1 C1 108.16(16) . . ?
C1 N1 C3 102.51(14) . . ?
C1 N1 H1A 105.6(15) . . ?
C3 N1 H1A 106.6(17) . . ?
O1 C1 N1 106.85(17) . . ?
O1 C1 C11 109.71(15) . . ?
N1 C1 C11 114.19(14) . . ?
O1 C1 H1B 108.7 . . ?
N1 C1 H1B 108.7 . . ?
C11 C1 H1B 108.7 . . ?
O1 C2 C4 111.85(18) . . ?
O1 C2 C3 104.34(17) . . ?
C4 C2 C3 107.66(17) . . ?
O1 C2 H2 110.9 . . ?
C4 C2 H2 110.9 . . ?
C3 C2 H2 110.9 . . ?
N1 C3 C10 113.03(19) . . ?
N1 C3 C2 105.41(15) . . ?
C10 C3 C2 103.76(15) . . ?
N1 C3 H3 111.4 . . ?
C10 C3 H3 111.4 . . ?
C2 C3 H3 111.4 . . ?
C5 C4 C2 104.48(18) . . ?
C5 C4 H4A 110.9 . . ?
C2 C4 H4A 110.9 . . ?
C5 C4 H4B 110.9 . . ?
C2 C4 H4B 110.9 . . ?
H4A C4 H4B 108.9 . . ?
C6 C5 C10 119.6(2) . . ?
C6 C5 C4 128.87(19) . . ?
C10 C5 C4 111.55(18) . . ?
C7 C6 C5 119.9(2) . . ?
C7 C6 H6 120.1 . . ?
C5 C6 H6 120.1 . . ?
C8 C7 C6 120.6(2) . . ?
C8 C7 H7 119.7 . . ?
C6 C7 H7 119.7 . . ?
C7 C8 C9 120.5(2) . . ?
C7 C8 H8 119.7 . . ?
C9 C8 H8 119.8 . . ?
C10 C9 C8 119.1(2) . . ?
C10 C9 H9 120.4 . . ?
C8 C9 H9 120.4 . . ?
C9 C10 C5 120.31(19) . . ?
C9 C10 C3 128.35(18) . . ?
C5 C10 C3 111.33(19) . . ?
C16 C11 C12 118.80(18) . . ?
C16 C11 C1 121.07(17) . . ?
C12 C11 C1 120.13(17) . . ?
C13 C12 C11 120.1(2) . . ?
C13 C12 H12 119.9 . . ?
C11 C12 H12 119.9 . . ?
C14 C13 C12 120.7(2) . . ?
C14 C13 H13 119.7 . . ?
C12 C13 H13 119.7 . . ?
C15 C14 C13 119.3(2) . . ?
C15 C14 H14 120.3 . . ?
C13 C14 H14 120.3 . . ?
C14 C15 C16 120.6(2) . . ?
C14 C15 H15 119.7 . . ?
C16 C15 H15 119.7 . . ?
C11 C16 C15 120.5(2) . . ?
C11 C16 H16 119.8 . . ?
C15 C16 H16 119.8 . . ?

loop_
_geom_bond_atom_site_label_1
_geom_bond_atom_site_label_2
_geom_bond_distance
_geom_bond_site_symmetry_2
_geom_bond_publ_flag
O1 C2 1.428(3) . ?
O1 C1 1.431(3) . ?
N1 C1 1.447(2) . ?
N1 C3 1.478(3) . ?
N1 H1A 0.92(2) . ?
C1 C11 1.504(3) . ?
C1 H1B 0.9900 . ?
C2 C4 1.533(3) . ?
C2 C3 1.550(3) . ?
C2 H2 0.9900 . ?
C3 C10 1.509(3) . ?
C3 H3 0.9900 . ?
C4 C5 1.499(3) . ?
C4 H4A 0.9800 . ?
C4 H4B 0.9800 . ?
C5 C6 1.387(3) . ?
C5 C10 1.390(3) . ?
C6 C7 1.370(4) . ?
C6 H6 0.9400 . ?
C7 C8 1.366(3) . ?
C7 H7 0.9400 . ?
C8 C9 1.392(3) . ?
C8 H8 0.9400 . ?
C9 C10 1.377(3) . ?
C9 H9 0.9400 . ?
C11 C16 1.380(3) . ?
C11 C12 1.387(3) . ?
C12 C13 1.386(3) . ?
C12 H12 0.9400 . ?
C13 C14 1.375(3) . ?
C13 H13 0.9400 . ?
C14 C15 1.368(3) . ?
C14 H14 0.9400 . ?
C15 C16 1.387(3) . ?
C15 H15 0.9400 . ?
C16 H16 0.9400 . ?

loop_
_geom_hbond_atom_site_label_D
_geom_hbond_atom_site_label_H
_geom_hbond_atom_site_label_A
_geom_hbond_distance_DH
_geom_hbond_distance_HA
_geom_hbond_distance_DA
_geom_hbond_angle_DHA
_geom_hbond_site_symmetry_A
C16 H16 O1 0.94 2.58 3.369(3) 142.3 1_565

loop_
_geom_torsion_atom_site_label_1
_geom_torsion_atom_site_label_2
_geom_torsion_atom_site_label_3
_geom_torsion_atom_site_label_4
_geom_torsion
_geom_torsion_site_symmetry_1
_geom_torsion_site_symmetry_2
_geom_torsion_site_symmetry_3
_geom_torsion_site_symmetry_4
_geom_torsion_publ_flag
C2 O1 C1 N1 -31.03(19) . . . . ?
C2 O1 C1 C11 -155.31(15) . . . . ?
C3 N1 C1 O1 36.41(19) . . . . ?
C3 N1 C1 C11 157.90(17) . . . . ?
C1 O1 C2 C4 -104.1(2) . . . . ?
C1 O1 C2 C3 11.96(19) . . . . ?
C1 N1 C3 C10 84.60(19) . . . . ?
C1 N1 C3 C2 -28.1(2) . . . . ?
O1 C2 C3 N1 10.4(2) . . . . ?
C4 C2 C3 N1 129.39(18) . . . . ?
O1 C2 C3 C10 -108.63(17) . . . . ?
C4 C2 C3 C10 10.4(2) . . . . ?
O1 C2 C4 C5 103.13(19) . . . . ?
C3 C2 C4 C5 -10.9(2) . . . . ?
C2 C4 C5 C6 -171.6(2) . . . . ?
C2 C4 C5 C10 7.5(2) . . . . ?
C10 C5 C6 C7 1.6(3) . . . . ?
C4 C5 C6 C7 -179.3(2) . . . . ?
C5 C6 C7 C8 -1.2(3) . . . . ?
C6 C7 C8 C9 0.0(4) . . . . ?
C7 C8 C9 C10 0.8(4) . . . . ?
C8 C9 C10 C5 -0.4(3) . . . . ?
C8 C9 C10 C3 -179.3(2) . . . . ?
C6 C5 C10 C9 -0.8(3) . . . . ?
C4 C5 C10 C9 179.97(19) . . . . ?
C6 C5 C10 C3 178.26(17) . . . . ?
C4 C5 C10 C3 -1.0(2) . . . . ?
N1 C3 C10 C9 59.4(3) . . . . ?
C2 C3 C10 C9 173.0(2) . . . . ?
N1 C3 C10 C5 -119.58(18) . . . . ?
C2 C3 C10 C5 -5.9(2) . . . . ?
O1 C1 C11 C16 -135.75(18) . . . . ?
N1 C1 C11 C16 104.3(2) . . . . ?
O1 C1 C11 C12 44.0(2) . . . . ?
N1 C1 C11 C12 -75.9(2) . . . . ?
C16 C11 C12 C13 1.1(3) . . . . ?
C1 C11 C12 C13 -178.63(17) . . . . ?
C11 C12 C13 C14 -0.8(3) . . . . ?
C12 C13 C14 C15 0.0(3) . . . . ?
C13 C14 C15 C16 0.4(3) . . . . ?
C12 C11 C16 C15 -0.7(3) . . . . ?
C1 C11 C16 C15 179.04(18) . . . . ?
C14 C15 C16 C11 -0.1(3) . . . . ?

loop_
_cod_related_entry_id
_cod_related_entry_database
_cod_related_entry_code
1 ChemSpider 21194993
